data_7059124
loop_
_publ_author_name
'Huang, Ying'
'Min, Wei'
'Wu, Qiu-Wen'
'Sun, Jing'
'Shi, Da-Hua'
'Yan, Chao-Guo'

_publ_section_title
;
 Facile one-pot synthesis of spirooxindole-pyrrolidine derivatives and
 their antimicrobial and acetylcholinesterase inhibitory activities
;
_journal_issue 19
_journal_name_full 'New Journal of Chemistry'
_journal_page_first 16211
_journal_paper_doi 10.1039/C8NJ03813A
_journal_volume 42
_journal_year 2018
_chemical_formula_moiety 'C17 H18 F N3 O3'
_chemical_formula_sum 'C17 H18 F N3 O3'
_chemical_formula_weight 331.34
_space_group_crystal_system monoclinic
_space_group_IT_number 14
_space_group_name_Hall '-P 2ybc'
_space_group_name_H-M_alt 'P 1 21/c 1'
_atom_sites_solution_hydrogens geom
_audit_creation_method SHELXL-2014/7
_audit_update_record
;
2018-08-25 deposited with the CCDC.
2018-08-29 downloaded from the CCDC.
;
_cell_angle_alpha 90
_cell_angle_beta 90.562(3)
_cell_angle_gamma 90
_cell_formula_units_Z 4
_cell_length_a 8.9286(16)
_cell_length_b 12.5329(18)
_cell_length_c 14.6928(16)
_cell_measurement_reflns_used 4925
_cell_measurement_temperature 293(2)
_cell_measurement_theta_max 26.01
_cell_measurement_theta_min 2.30
_cell_volume 1644.1(4)
_computing_structure_refinement 'SHELXL-2014/7 (Sheldrick, 2014)'
_diffrn_ambient_temperature 293(2)
_diffrn_measured_fraction_theta_full 0.994
_diffrn_measured_fraction_theta_max 0.994
_diffrn_measurement_device_type 'CCD area detector'
_diffrn_measurement_method 'phi and omega scans'
_diffrn_radiation_source 'fine-focus sealed tube'
_diffrn_radiation_type MoK\a
_diffrn_radiation_wavelength 0.71073
_diffrn_reflns_av_R_equivalents 0.0353
_diffrn_reflns_av_unetI/netI 0.0358
_diffrn_reflns_Laue_measured_fraction_full 0.994
_diffrn_reflns_Laue_measured_fraction_max 0.994
_diffrn_reflns_limit_h_max 9
_diffrn_reflns_limit_h_min -11
_diffrn_reflns_limit_k_max 15
_diffrn_reflns_limit_k_min -14
_diffrn_reflns_limit_l_max 18
_diffrn_reflns_limit_l_min -15
_diffrn_reflns_number 13403
_diffrn_reflns_point_group_measured_fraction_full 0.994
_diffrn_reflns_point_group_measured_fraction_max 0.994
_diffrn_reflns_theta_full 25.242
_diffrn_reflns_theta_max 25.993
_diffrn_reflns_theta_min 2.281
_exptl_absorpt_coefficient_mu 0.101
_exptl_absorpt_correction_T_max 0.980
_exptl_absorpt_correction_T_min 0.969
_exptl_absorpt_correction_type multi-scan
_exptl_absorpt_process_details sadabs
_exptl_crystal_colour colorless
_exptl_crystal_density_diffrn 1.339
_exptl_crystal_description block
_exptl_crystal_F_000 696
_exptl_crystal_size_max 0.320
_exptl_crystal_size_mid 0.260
_exptl_crystal_size_min 0.200
_refine_diff_density_max 0.194
_refine_diff_density_min -0.217
_refine_diff_density_rms 0.038
_refine_ls_extinction_method none
_refine_ls_goodness_of_fit_ref 1.048
_refine_ls_hydrogen_treatment constr
_refine_ls_matrix_type full
_refine_ls_number_parameters 228
_refine_ls_number_reflns 3203
_refine_ls_number_restraints 0
_refine_ls_restrained_S_all 1.048
_refine_ls_R_factor_all 0.0827
_refine_ls_R_factor_gt 0.0530
_refine_ls_shift/su_max 0.000
_refine_ls_shift/su_mean 0.000
_refine_ls_structure_factor_coef Fsqd
_refine_ls_weighting_details 'w=1/[\s^2^(Fo^2^)+(0.0641P)^2^+0.3695P] where P=(Fo^2^+2Fc^2^)/3'
_refine_ls_weighting_scheme calc
_refine_ls_wR_factor_gt 0.1261
_refine_ls_wR_factor_ref 0.1361
_reflns_Friedel_coverage 0.000
_reflns_number_gt 2243
_reflns_number_total 3203
_reflns_threshold_expression 'I > 2\s(I)'
_cod_data_source_file c8nj03813a2.cif
_cod_data_source_block 6c
_cod_original_sg_symbol_H-M 'P 21/c'
_cod_database_code 7059124
_shelx_shelxl_version_number 2014/7
_shelx_space_group_comment
;
The symmetry employed for this shelxl refinement is uniquely defined
by the following loop, which should always be used as a source of
symmetry information in preference to the above space-group names.
They are only intended as comments.
;
_shelx_estimated_absorpt_t_min 0.968
_shelx_estimated_absorpt_t_max 0.980

loop_
_space_group_symop_operation_xyz
'x, y, z'
'-x, y+1/2, -z+1/2'
'-x, -y, -z'
'x, -y-1/2, z-1/2'

loop_
_atom_site_label
_atom_site_type_symbol
_atom_site_fract_x
_atom_site_fract_y
_atom_site_fract_z
_atom_site_U_iso_or_equiv
_atom_site_adp_type
_atom_site_occupancy
_atom_site_site_symmetry_order
_atom_site_calc_flag
_atom_site_refinement_flags_posn
_atom_site_refinement_flags_adp
_atom_site_refinement_flags_occupancy
_atom_site_disorder_assembly
_atom_site_disorder_group
C1 C 0.7250(3) 0.68131(17) 0.62557(17) 0.0745(7) Uani 1 1 d . . . . .
H1A H 0.6824 0.7050 0.6818 0.112 Uiso 1 1 calc R U . . .
H1B H 0.6649 0.7067 0.5755 0.112 Uiso 1 1 calc R U . . .
H1C H 0.8249 0.7088 0.6204 0.112 Uiso 1 1 calc R U . . .
C2 C 0.8579(2) 0.50795(15) 0.62758(12) 0.0445(5) Uani 1 1 d . . . . .
C3 C 0.81555(18) 0.38960(13) 0.63036(11) 0.0384(4) Uani 1 1 d . . . . .
C4 C 0.64721(19) 0.39401(14) 0.62269(11) 0.0415(4) Uani 1 1 d . . . . .
C5 C 0.5415(2) 0.31449(17) 0.61872(14) 0.0546(5) Uani 1 1 d . . . . .
H5 H 0.5684 0.2428 0.6193 0.066 Uiso 1 1 calc R U . . .
C6 C 0.3937(2) 0.3457(2) 0.61387(15) 0.0662(6) Uani 1 1 d . . . . .
C7 C 0.3478(2) 0.4493(2) 0.61226(15) 0.0694(7) Uani 1 1 d . . . . .
H7 H 0.2464 0.4660 0.6094 0.083 Uiso 1 1 calc R U . . .
C8 C 0.4541(2) 0.5288(2) 0.61487(14) 0.0615(6) Uani 1 1 d . . . . .
H8 H 0.4262 0.6002 0.6130 0.074 Uiso 1 1 calc R U . . .
C9 C 0.6028(2) 0.49975(15) 0.62032(12) 0.0448(5) Uani 1 1 d . . . . .
C10 C 0.87143(19) 0.33006(14) 0.72010(11) 0.0410(4) Uani 1 1 d . . . . .
C11 C 1.0052(2) 0.37972(15) 0.76171(12) 0.0467(5) Uani 1 1 d . . . . .
C12 C 0.7507(2) 0.33150(19) 0.79307(14) 0.0592(6) Uani 1 1 d . . . . .
C13 C 0.6289(5) 0.4580(4) 0.8950(3) 0.0761(11) Uani 0.655(4) 1 d . . P A 1
H13A H 0.6697 0.5184 0.9282 0.091 Uiso 0.655(4) 1 calc R U P A 1
H13B H 0.6205 0.3982 0.9366 0.091 Uiso 0.655(4) 1 calc R U P A 1
C14 C 0.4778(6) 0.4856(6) 0.8561(3) 0.1009(18) Uani 0.655(4) 1 d . . P A 1
H14A H 0.4871 0.5450 0.8153 0.151 Uiso 0.655(4) 1 calc R U P A 1
H14B H 0.4113 0.5040 0.9045 0.151 Uiso 0.655(4) 1 calc R U P A 1
H15C H 0.4383 0.4253 0.8234 0.151 Uiso 0.655(4) 1 calc R U P A 1
C13' C 0.5599(10) 0.4181(8) 0.8634(6) 0.0761(11) Uani 0.345(4) 1 d . . P A 2
H13C H 0.4870 0.3898 0.8203 0.091 Uiso 0.345(4) 1 calc R U P A 2
H13D H 0.5594 0.3769 0.9193 0.091 Uiso 0.345(4) 1 calc R U P A 2
C14' C 0.5431(11) 0.5343(12) 0.8789(7) 0.1009(18) Uani 0.345(4) 1 d . . P A 2
H14D H 0.6310 0.5613 0.9092 0.151 Uiso 0.345(4) 1 calc R U P A 2
H14E H 0.4571 0.5470 0.9161 0.151 Uiso 0.345(4) 1 calc R U P A 2
H15F H 0.5303 0.5699 0.8215 0.151 Uiso 0.345(4) 1 calc R U P A 2
C15 C 0.8896(2) 0.32201(15) 0.55743(12) 0.0460(5) Uani 1 1 d . . . . .
H15A H 0.8415 0.3321 0.4986 0.055 Uiso 1 1 calc R U . . .
H15B H 0.9953 0.3385 0.5525 0.055 Uiso 1 1 calc R U . . .
C16 C 0.9469(3) 0.13306(18) 0.54024(16) 0.0711(7) Uani 1 1 d . . . . .
H16A H 1.0528 0.1451 0.5458 0.107 Uiso 1 1 calc R U . . .
H16B H 0.9177 0.1364 0.4773 0.107 Uiso 1 1 calc R U . . .
H16C H 0.9230 0.0639 0.5642 0.107 Uiso 1 1 calc R U . . .
C17 C 0.9119(3) 0.21730(15) 0.68611(14) 0.0572(5) Uani 1 1 d . . . . .
H17A H 1.0186 0.2046 0.6925 0.069 Uiso 1 1 calc R U . . .
H17B H 0.8587 0.1634 0.7204 0.069 Uiso 1 1 calc R U . . .
F1 F 0.28758(15) 0.26720(14) 0.61109(12) 0.1026(6) Uani 1 1 d . . . . .
N1 N 0.72922(18) 0.56579(12) 0.62403(10) 0.0484(4) Uani 1 1 d . . . . .
N2 N 1.1085(2) 0.41204(16) 0.79840(13) 0.0720(6) Uani 1 1 d . . . . .
N3 N 0.86686(17) 0.21462(12) 0.59109(10) 0.0485(4) Uani 1 1 d . . . . .
O1 O 0.98381(15) 0.54416(11) 0.62764(10) 0.0613(4) Uani 1 1 d . . . . .
O2 O 0.6883(2) 0.25493(16) 0.82021(14) 0.1050(7) Uani 1 1 d . . . . .
O3 O 0.72652(18) 0.43021(14) 0.82031(10) 0.0767(5) Uani 1 1 d . . . . .

loop_
_atom_site_aniso_label
_atom_site_aniso_U_11
_atom_site_aniso_U_22
_atom_site_aniso_U_33
_atom_site_aniso_U_23
_atom_site_aniso_U_13
_atom_site_aniso_U_12
C1 0.1021(19) 0.0429(13) 0.0782(16) -0.0016(11) -0.0106(13) 0.0079(12)
C2 0.0458(12) 0.0468(11) 0.0409(10) 0.0057(8) -0.0009(8) -0.0051(9)
C3 0.0333(10) 0.0408(10) 0.0411(10) 0.0058(7) 0.0035(7) -0.0011(7)
C4 0.0360(10) 0.0482(11) 0.0404(9) 0.0027(8) 0.0027(7) 0.0000(8)
C5 0.0423(12) 0.0597(13) 0.0619(12) 0.0016(10) 0.0013(9) -0.0054(10)
C6 0.0370(12) 0.0971(19) 0.0646(14) 0.0012(12) 0.0001(10) -0.0168(12)
C7 0.0373(12) 0.107(2) 0.0635(14) -0.0001(13) 0.0016(10) 0.0136(13)
C8 0.0545(14) 0.0767(15) 0.0531(12) -0.0043(10) 0.0006(10) 0.0233(12)
C9 0.0417(11) 0.0533(12) 0.0393(10) -0.0014(8) 0.0007(7) 0.0060(9)
C10 0.0421(10) 0.0425(10) 0.0383(9) 0.0055(7) 0.0030(7) 0.0004(8)
C11 0.0483(12) 0.0510(11) 0.0408(10) 0.0020(8) 0.0006(9) 0.0047(9)
C12 0.0544(13) 0.0736(15) 0.0499(12) 0.0193(11) 0.0079(10) 0.0035(12)
C13 0.059(3) 0.118(3) 0.051(2) -0.0113(19) 0.0172(17) 0.010(2)
C14 0.055(4) 0.181(6) 0.067(3) -0.010(3) 0.013(2) 0.027(3)
C13' 0.059(3) 0.118(3) 0.051(2) -0.0113(19) 0.0172(17) 0.010(2)
C14' 0.055(4) 0.181(6) 0.067(3) -0.010(3) 0.013(2) 0.027(3)
C15 0.0405(10) 0.0546(12) 0.0431(10) 0.0029(8) 0.0043(8) 0.0031(9)
C16 0.0842(17) 0.0628(14) 0.0663(14) -0.0155(11) 0.0020(12) 0.0150(12)
C17 0.0741(15) 0.0443(11) 0.0529(12) 0.0022(9) -0.0064(10) 0.0055(10)
F1 0.0483(8) 0.1318(14) 0.1278(13) 0.0031(10) -0.0014(8) -0.0359(8)
N1 0.0541(10) 0.0384(9) 0.0526(9) 0.0007(7) -0.0028(7) 0.0043(7)
N2 0.0671(13) 0.0794(13) 0.0691(12) 0.0016(10) -0.0182(10) -0.0041(10)
N3 0.0540(10) 0.0437(9) 0.0479(9) -0.0025(7) 0.0011(7) 0.0033(7)
O1 0.0492(9) 0.0585(9) 0.0761(10) 0.0158(7) -0.0045(7) -0.0168(7)
O2 0.0923(14) 0.1031(14) 0.1204(16) 0.0546(12) 0.0426(12) -0.0114(11)
O3 0.0838(12) 0.0925(12) 0.0545(9) 0.0054(8) 0.0314(8) 0.0272(9)

loop_
_atom_type_symbol
_atom_type_description
_atom_type_scat_dispersion_real
_atom_type_scat_dispersion_imag
_atom_type_scat_source
C C 0.0033 0.0016 'International Tables Vol C Tables 4.2.6.8 and 6.1.1.4'
H H 0.0000 0.0000 'International Tables Vol C Tables 4.2.6.8 and 6.1.1.4'
N N 0.0061 0.0033 'International Tables Vol C Tables 4.2.6.8 and 6.1.1.4'
O O 0.0106 0.0060 'International Tables Vol C Tables 4.2.6.8 and 6.1.1.4'
F F 0.0171 0.0103 'International Tables Vol C Tables 4.2.6.8 and 6.1.1.4'

loop_
_geom_angle_atom_site_label_1
_geom_angle_atom_site_label_2
_geom_angle_atom_site_label_3
_geom_angle
N1 C1 H1A 109.5
N1 C1 H1B 109.5
H1A C1 H1B 109.5
N1 C1 H1C 109.5
H1A C1 H1C 109.5
H1B C1 H1C 109.5
O1 C2 N1 125.73(18)
O1 C2 C3 126.29(17)
N1 C2 C3 107.97(15)
C4 C3 C15 114.05(14)
C4 C3 C2 102.06(14)
C15 C3 C2 114.28(14)
C4 C3 C10 112.55(14)
C15 C3 C10 100.82(13)
C2 C3 C10 113.63(13)
C5 C4 C9 119.81(17)
C5 C4 C3 131.38(17)
C9 C4 C3 108.80(15)
C4 C5 C6 117.0(2)
C4 C5 H5 121.5
C6 C5 H5 121.5
C7 C6 F1 118.5(2)
C7 C6 C5 124.0(2)
F1 C6 C5 117.5(2)
C6 C7 C8 118.9(2)
C6 C7 H7 120.6
C8 C7 H7 120.6
C7 C8 C9 118.3(2)
C7 C8 H8 120.8
C9 C8 H8 120.8
C8 C9 C4 121.98(18)
C8 C9 N1 128.48(19)
C4 C9 N1 109.54(15)
C11 C10 C12 106.16(15)
C11 C10 C17 109.25(15)
C12 C10 C17 114.01(17)
C11 C10 C3 113.07(14)
C12 C10 C3 110.99(14)
C17 C10 C3 103.52(13)
N2 C11 C10 174.9(2)
O2 C12 O3 125.5(2)
O2 C12 C10 124.4(2)
O3 C12 C10 110.03(18)
O3 C13 C14 108.2(3)
O3 C13 H13A 110.1
C14 C13 H13A 110.1
O3 C13 H13B 110.1
C14 C13 H13B 110.1
H13A C13 H13B 108.4
C13 C14 H14A 109.5
C13 C14 H14B 109.5
H14A C14 H14B 109.5
C13 C14 H15C 109.5
H14A C14 H15C 109.5
H14B C14 H15C 109.5
C14' C13' O3 93.6(7)
C14' C13' H13C 113.0
O3 C13' H13C 113.0
C14' C13' H13D 113.0
O3 C13' H13D 113.0
H13C C13' H13D 110.4
C13' C14' H14D 109.5
C13' C14' H14E 109.5
H14D C14' H14E 109.5
C13' C14' H15F 109.5
H14D C14' H15F 109.5
H14E C14' H15F 109.5
N3 C15 C3 102.33(14)
N3 C15 H15A 111.3
C3 C15 H15A 111.3
N3 C15 H15B 111.3
C3 C15 H15B 111.3
H15A C15 H15B 109.2
N3 C16 H16A 109.5
N3 C16 H16B 109.5
H16A C16 H16B 109.5
N3 C16 H16C 109.5
H16A C16 H16C 109.5
H16B C16 H16C 109.5
N3 C17 C10 105.63(14)
N3 C17 H17A 110.6
C10 C17 H17A 110.6
N3 C17 H17B 110.6
C10 C17 H17B 110.6
H17A C17 H17B 108.7
C2 N1 C9 111.54(15)
C2 N1 C1 123.67(18)
C9 N1 C1 124.78(17)
C15 N3 C17 105.59(14)
C15 N3 C16 113.92(16)
C17 N3 C16 112.16(16)
C12 O3 C13 123.8(3)
C12 O3 C13' 100.5(4)

loop_
_geom_bond_atom_site_label_1
_geom_bond_atom_site_label_2
_geom_bond_distance
C1 N1 1.449(3)
C1 H1A 0.9600
C1 H1B 0.9600
C1 H1C 0.9600
C2 O1 1.212(2)
C2 N1 1.359(2)
C2 C3 1.531(3)
C3 C4 1.507(2)
C3 C15 1.522(2)
C3 C10 1.591(2)
C4 C5 1.374(3)
C4 C9 1.384(3)
C5 C6 1.377(3)
C5 H5 0.9300
C6 C7 1.362(3)
C6 F1 1.366(3)
C7 C8 1.376(3)
C7 H7 0.9300
C8 C9 1.379(3)
C8 H8 0.9300
C9 N1 1.400(2)
C10 C11 1.474(3)
C10 C12 1.528(3)
C10 C17 1.543(3)
C11 N2 1.138(2)
C12 O2 1.181(3)
C12 O3 1.319(3)
C13 O3 1.450(4)
C13 C14 1.501(8)
C13 H13A 0.9700
C13 H13B 0.9700
C14 H14A 0.9600
C14 H14B 0.9600
C14 H15C 0.9600
C13' C14' 1.482(19)
C13' O3 1.629(8)
C13' H13C 0.9700
C13' H13D 0.9700
C14' H14D 0.9600
C14' H14E 0.9600
C14' H15F 0.9600
C15 N3 1.449(2)
C15 H15A 0.9700
C15 H15B 0.9700
C16 N3 1.458(3)
C16 H16A 0.9600
C16 H16B 0.9600
C16 H16C 0.9600
C17 N3 1.449(2)
C17 H17A 0.9700
C17 H17B 0.9700
